data_2223993
loop_
_publ_author_name
'Qian, Kun'
'Yan, Zhi-Hong'
'Chen, Zhong-Wen'

_publ_section_title
;
 Bis[4'-(4-cyanophenyl)-2,2':6',2''-terpyridine]cobalt(II) dichloride
;
_journal_coeditor_code RZ2368
_journal_issue 11
_journal_name_full 'Acta Crystallographica Section E'
_journal_page_first m1351
_journal_paper_doi 10.1107/S160053680904046X
_journal_volume 65
_journal_year 2009
_chemical_formula_iupac '[Co (C22 H14 N4)2 ] Cl2'
_chemical_formula_moiety 'C44 H28 Co N8 2+, 2(Cl -)'
_chemical_formula_sum 'C44 H28 Cl2 Co N8'
_chemical_formula_weight 798.57
_chemical_name_systematic
;
Bis[4'-(4-cyanophenyl)-2,2':6',2''-terpyridine]cobalt(II) dichloride
;
_space_group_IT_number 9
_symmetry_cell_setting monoclinic
_symmetry_space_group_name_Hall 'C -2yc'
_symmetry_space_group_name_H-M 'C 1 c 1'
_atom_sites_solution_hydrogens geom
_atom_sites_solution_primary direct
_atom_sites_solution_secondary difmap
_audit_creation_method SHELXL-97
_cell_angle_alpha 90.00
_cell_angle_beta 101.585(13)
_cell_angle_gamma 90.00
_cell_formula_units_Z 4
_cell_length_a 13.258(3)
_cell_length_b 12.349(3)
_cell_length_c 25.394(7)
_cell_measurement_reflns_used 2346
_cell_measurement_temperature 291(2)
_cell_measurement_theta_max 27.43
_cell_measurement_theta_min 2.11
_cell_volume 4072.9(18)
_computing_cell_refinement 'CrystalClear (Rigaku, 2005)'
_computing_data_collection 'CrystalClear (Rigaku, 2005)'
_computing_data_reduction 'CrystalClear (Rigaku, 2005)'
_computing_molecular_graphics 'SHELXTL (Sheldrick, 2008)'
_computing_publication_material 'SHELXL97 (Sheldrick, 2008)'
_computing_structure_refinement 'SHELXL97 (Sheldrick, 2008)'
_computing_structure_solution 'SHELXS97 (Sheldrick, 2008)'
_diffrn_ambient_temperature 291(2)
_diffrn_detector_area_resol_mean 13.6612
_diffrn_measured_fraction_theta_full 0.999
_diffrn_measured_fraction_theta_max 0.999
_diffrn_measurement_device_type 'Rigaku SCXmini'
_diffrn_measurement_method \w
_diffrn_radiation_monochromator graphite
_diffrn_radiation_source 'sealed tube'
_diffrn_radiation_type MoK\a
_diffrn_radiation_wavelength 0.71073
_diffrn_reflns_av_R_equivalents 0.0304
_diffrn_reflns_av_sigmaI/netI 0.0328
_diffrn_reflns_limit_h_max 16
_diffrn_reflns_limit_h_min -16
_diffrn_reflns_limit_k_max 15
_diffrn_reflns_limit_k_min -15
_diffrn_reflns_limit_l_max 31
_diffrn_reflns_limit_l_min -31
_diffrn_reflns_number 18347
_diffrn_reflns_theta_full 26.00
_diffrn_reflns_theta_max 26.00
_diffrn_reflns_theta_min 2.98
_diffrn_standards_number 0
_exptl_absorpt_coefficient_mu 0.594
_exptl_absorpt_correction_T_max 0.87
_exptl_absorpt_correction_T_min 0.84
_exptl_absorpt_correction_type multi-scan
_exptl_absorpt_process_details '(CrystalClear; Rigaku, 2005)'
_exptl_crystal_colour red
_exptl_crystal_density_diffrn 1.302
_exptl_crystal_density_method 'not measured'
_exptl_crystal_description block
_exptl_crystal_F_000 1636
_exptl_crystal_size_max 0.30
_exptl_crystal_size_mid 0.26
_exptl_crystal_size_min 0.24
_refine_diff_density_max 0.194
_refine_diff_density_min -0.320
_refine_ls_abs_structure_details
;
Flack (1983), 3940 Friedel pairs
;
_refine_ls_abs_structure_Flack 0.079(12)
_refine_ls_extinction_method none
_refine_ls_goodness_of_fit_ref 1.039
_refine_ls_hydrogen_treatment constr
_refine_ls_matrix_type full
_refine_ls_number_parameters 515
_refine_ls_number_reflns 7941
_refine_ls_number_restraints 2
_refine_ls_restrained_S_all 1.039
_refine_ls_R_factor_all 0.0448
_refine_ls_R_factor_gt 0.0413
_refine_ls_shift/su_max 0.000
_refine_ls_shift/su_mean 0.000
_refine_ls_structure_factor_coef Fsqd
_refine_ls_weighting_details 'calc w=1/[\s^2^(Fo^2^)+(0.06P)^2^+1.99P] where P=(Fo^2^+2Fc^2^)/3'
_refine_ls_weighting_scheme calc
_refine_ls_wR_factor_gt 0.1014
_refine_ls_wR_factor_ref 0.1027
_reflns_number_gt 7439
_reflns_number_total 7941
_reflns_threshold_expression I>2\s(I)
_cod_data_source_file rz2368.cif
_cod_data_source_block I
_cod_depositor_comments
;
The following automatic conversions were performed:
'_symmetry_cell_setting' value 'Monoclinic' changed to 'monoclinic'
according to '/home/saulius/struct/CIF-dictionaries/cif_core.dic'
dictionary named 'cif_core.dic' version 2.4.1 from 2010-06-29.

Automatic conversion script
Id: cif_fix_enum 1527 2010-12-29 10:47:43Z saulius 

The following automatic conversions were performed:

'_symmetry_cell_setting' value 'Monoclinic' changed to 'monoclinic'
according to /home/saulius/struct/CIF-dictionaries/cif_core.dic
dictionary named 'cif_core.dic' version 2.4.1 from 2010-06-29.

Automatic conversion script
Id: cif_fix_values 1715 2011-07-08 13:25:40Z adriana 
;
_cod_original_sg_symbol_H-M 'C c'
_cod_database_code 2223993
_cod_database_fobs_code 2223993

loop_
_symmetry_equiv_pos_as_xyz
'x, y, z'
'x, -y, z+1/2'
'x+1/2, y+1/2, z'
'x+1/2, -y+1/2, z+1/2'

loop_
_atom_site_type_symbol
_atom_site_label
_atom_site_fract_x
_atom_site_fract_y
_atom_site_fract_z
_atom_site_U_iso_or_equiv
_atom_site_adp_type
_atom_site_calc_flag
_atom_site_refinement_flags
_atom_site_occupancy
_atom_site_disorder_assembly
_atom_site_disorder_group
C C1 0.4556(2) 0.7500(3) 0.66226(14) 0.0433(7) Uani d . 1 . .
H H1A 0.4430 0.7713 0.6955 0.052 Uiso calc R 1 . .
C C2 0.4258(3) 0.6489(3) 0.64410(15) 0.0504(8) Uani d . 1 . .
H H2A 0.3967 0.6013 0.6653 0.060 Uiso calc R 1 . .
C C3 0.4396(3) 0.6178(3) 0.59307(15) 0.0533(9) Uani d . 1 . .
H H3A 0.4179 0.5498 0.5797 0.064 Uiso calc R 1 . .
C C4 0.4871(3) 0.6904(3) 0.56123(15) 0.0525(8) Uani d . 1 . .
H H4A 0.4986 0.6711 0.5275 0.063 Uiso calc R 1 . .
C C5 0.5151(2) 0.7915(2) 0.58384(13) 0.0390(6) Uani d . 1 . .
C C6 0.5656(2) 0.8774(2) 0.55783(12) 0.0394(6) Uani d . 1 . .
C C7 0.5987(3) 0.8635(3) 0.50908(15) 0.0517(8) Uani d . 1 . .
H H7A 0.5854 0.7988 0.4902 0.062 Uiso calc R 1 . .
C C8 0.6519(2) 0.9472(3) 0.48857(12) 0.0400(7) Uani d . 1 . .
C C9 0.6644(3) 1.0457(2) 0.51690(14) 0.0439(7) Uani d . 1 . .
H H9A 0.6953 1.1039 0.5030 0.053 Uiso calc R 1 . .
C C10 0.6306(2) 1.0582(3) 0.56667(13) 0.0404(7) Uani d . 1 . .
C C11 0.6467(2) 1.1512(2) 0.59883(13) 0.0391(6) Uani d . 1 . .
C C12 0.6815(3) 1.2479(3) 0.58696(15) 0.0555(9) Uani d . 1 . .
H H12A 0.7020 1.2584 0.5544 0.067 Uiso calc R 1 . .
C C13 0.6872(3) 1.3370(3) 0.62514(15) 0.0522(8) Uani d . 1 . .
H H13A 0.7102 1.4049 0.6169 0.063 Uiso calc R 1 . .
C C14 0.6589(3) 1.3198(3) 0.67199(15) 0.0543(9) Uani d . 1 . .
H H14A 0.6594 1.3764 0.6962 0.065 Uiso calc R 1 . .
C C15 0.6290(3) 1.2182(3) 0.68424(16) 0.0514(8) Uani d . 1 . .
H H15A 0.6148 1.2075 0.7183 0.062 Uiso calc R 1 . .
C C16 0.6931(3) 0.9314(3) 0.43904(13) 0.0423(7) Uani d . 1 . .
C C17 0.7813(3) 0.9872(3) 0.43298(14) 0.0543(9) Uani d . 1 . .
H H17A 0.8097 1.0391 0.4581 0.065 Uiso calc R 1 . .
C C18 0.8274(3) 0.9655(3) 0.38933(17) 0.0597(9) Uani d . 1 . .
H H18A 0.8870 1.0020 0.3857 0.072 Uiso calc R 1 . .
C C19 0.7838(3) 0.8889(3) 0.35105(14) 0.0554(9) Uani d . 1 . .
C C20 0.6954(3) 0.8334(4) 0.35633(15) 0.0593(10) Uani d . 1 . .
H H20A 0.6667 0.7824 0.3307 0.071 Uiso calc R 1 . .
C C21 0.6496(3) 0.8545(3) 0.40035(16) 0.0553(9) Uani d . 1 . .
H H21A 0.5902 0.8176 0.4040 0.066 Uiso calc R 1 . .
C C22 0.8327(3) 0.8633(3) 0.30799(15) 0.0565(9) Uani d . 1 . .
C C31 0.3510(2) 1.0851(3) 0.62015(14) 0.0471(8) Uani d . 1 . .
H H31A 0.3687 1.0861 0.5865 0.057 Uiso calc R 1 . .
C C32 0.2585(2) 1.1288(3) 0.62426(14) 0.0478(8) Uani d . 1 . .
H H32A 0.2171 1.1625 0.5949 0.057 Uiso calc R 1 . .
C C33 0.2299(3) 1.1225(3) 0.66953(14) 0.0488(8) Uani d . 1 . .
H H33A 0.1655 1.1492 0.6722 0.059 Uiso calc R 1 . .
C C34 0.2927(2) 1.0764(3) 0.71530(14) 0.0450(7) Uani d . 1 . .
H H34A 0.2732 1.0734 0.7484 0.054 Uiso calc R 1 . .
C C35 0.3859(3) 1.0358(2) 0.70731(14) 0.0418(7) Uani d . 1 . .
C C36 0.4629(2) 0.9833(2) 0.75215(13) 0.0388(7) Uani d . 1 . .
C C37 0.4442(2) 0.9479(3) 0.80124(13) 0.0422(7) Uani d . 1 . .
H H37A 0.3811 0.9625 0.8104 0.051 Uiso calc R 1 . .
C C38 0.5186(2) 0.8908(3) 0.83676(13) 0.0423(7) Uani d . 1 . .
C C39 0.6133(2) 0.8692(3) 0.82105(11) 0.0370(6) Uani d . 1 . .
H H39A 0.6655 0.8318 0.8438 0.044 Uiso calc R 1 . .
C C40 0.6266(2) 0.9048(3) 0.77123(12) 0.0383(6) Uani d . 1 . .
C C41 0.7216(2) 0.8845(3) 0.74866(12) 0.0393(6) Uani d . 1 . .
C C42 0.8132(2) 0.8443(3) 0.77910(14) 0.0468(7) Uani d . 1 . .
H H42A 0.8195 0.8252 0.8150 0.056 Uiso calc R 1 . .
C C43 0.8944(2) 0.8347(3) 0.75235(13) 0.0455(7) Uani d . 1 . .
H H43A 0.9577 0.8109 0.7716 0.055 Uiso calc R 1 . .
C C44 0.8859(3) 0.8579(3) 0.70063(14) 0.0457(7) Uani d . 1 . .
H H44A 0.9408 0.8466 0.6835 0.055 Uiso calc R 1 . .
C C45 0.7900(2) 0.9006(3) 0.67171(14) 0.0458(7) Uani d . 1 . .
H H45A 0.7841 0.9200 0.6358 0.055 Uiso calc R 1 . .
C C46 0.4954(3) 0.8463(3) 0.88779(13) 0.0443(7) Uani d . 1 . .
C C47 0.4241(3) 0.8945(3) 0.91366(13) 0.0470(7) Uani d . 1 . .
H H47A 0.3922 0.9584 0.8998 0.056 Uiso calc R 1 . .
C C48 0.3989(3) 0.8503(3) 0.95938(14) 0.0566(10) Uani d . 1 . .
H H48A 0.3524 0.8845 0.9768 0.068 Uiso calc R 1 . .
C C49 0.4469(3) 0.7497(3) 0.97918(14) 0.0494(8) Uani d . 1 . .
C C50 0.5180(3) 0.7026(3) 0.95501(16) 0.0543(8) Uani d . 1 . .
H H50A 0.5498 0.6386 0.9687 0.065 Uiso calc R 1 . .
C C51 0.5438(3) 0.7506(3) 0.90896(14) 0.0451(7) Uani d . 1 . .
H H51A 0.5931 0.7185 0.8927 0.054 Uiso calc R 1 . .
C C52 0.4167(3) 0.7051(3) 1.02482(13) 0.0497(8) Uani d . 1 . .
Cl Cl1 0.72405(11) 0.45349(12) 0.35812(5) 0.0485(4) Uani d P 0.601(2) A 1
Cl Cl2 0.56620(11) 0.38709(12) 0.92594(5) 0.0514(4) Uani d P 0.601(2) A 1
Cl Cl1' 0.81405(18) 0.33040(19) 0.38569(9) 0.0536(6) Uani d P 0.399(2) A 2
Cl Cl2' 0.64297(16) 0.43338(17) 0.98097(9) 0.0480(5) Uani d P 0.399(2) A 2
Co Co1 0.56329(2) 0.97563(3) 0.660571(17) 0.03465(10) Uani d . 1 . .
N N1 0.5537(2) 0.9571(2) 0.73767(12) 0.0383(6) Uani d . 1 . .
N N2 0.70937(18) 0.9132(2) 0.69502(10) 0.0395(6) Uani d . 1 . .
N N3 0.4179(2) 1.0409(2) 0.66062(11) 0.0436(6) Uani d . 1 . .
N N4 0.5838(3) 0.9701(2) 0.58551(13) 0.0459(7) Uani d . 1 . .
N N5 0.50297(19) 0.8216(2) 0.63437(11) 0.0374(5) Uani d . 1 . .
N N6 0.6186(2) 1.1312(2) 0.65007(11) 0.0432(6) Uani d . 1 . .
N N7 0.3920(2) 0.6612(3) 1.06197(12) 0.0552(7) Uani d . 1 . .
N N8 0.8747(3) 0.8401(3) 0.27126(13) 0.0613(8) Uani d . 1 . .

loop_
_atom_site_aniso_label
_atom_site_aniso_U_11
_atom_site_aniso_U_22
_atom_site_aniso_U_33
_atom_site_aniso_U_12
_atom_site_aniso_U_13
_atom_site_aniso_U_23
C1 0.0369(15) 0.0384(16) 0.0550(18) -0.0097(12) 0.0103(13) 0.0049(14)
C2 0.0429(18) 0.0469(19) 0.064(2) -0.0191(15) 0.0168(15) 0.0096(16)
C3 0.0385(17) 0.059(2) 0.060(2) -0.0194(15) 0.0027(15) -0.0081(17)
C4 0.052(2) 0.0401(18) 0.061(2) -0.0016(14) 0.0011(16) -0.0100(15)
C5 0.0376(15) 0.0299(14) 0.0463(16) 0.0047(12) 0.0003(12) -0.0015(12)
C6 0.0455(17) 0.0322(15) 0.0377(15) -0.0036(12) 0.0013(12) 0.0028(12)
C7 0.063(2) 0.0440(18) 0.0527(19) -0.0052(16) 0.0228(17) -0.0014(15)
C8 0.0460(17) 0.0369(15) 0.0314(14) 0.0031(13) -0.0054(12) 0.0138(12)
C9 0.0508(18) 0.0262(14) 0.0557(19) 0.0024(12) 0.0129(15) 0.0108(13)
C10 0.0301(14) 0.0406(16) 0.0472(16) -0.0022(12) 0.0000(12) 0.0068(13)
C11 0.0328(14) 0.0344(15) 0.0482(16) 0.0037(12) 0.0035(12) 0.0125(13)
C12 0.067(2) 0.0419(19) 0.055(2) -0.0191(17) 0.0046(17) 0.0135(15)
C13 0.0383(17) 0.0499(19) 0.067(2) -0.0189(15) 0.0076(15) -0.0020(17)
C14 0.056(2) 0.0464(19) 0.060(2) -0.0027(16) 0.0096(17) -0.0196(16)
C15 0.0401(17) 0.0428(19) 0.071(2) 0.0005(14) 0.0094(15) -0.0177(16)
C16 0.0464(16) 0.0396(16) 0.0386(15) 0.0070(13) 0.0030(13) 0.0065(13)
C17 0.069(2) 0.056(2) 0.0392(16) -0.0119(17) 0.0138(16) 0.0093(15)
C18 0.057(2) 0.063(2) 0.064(2) 0.0085(17) 0.0223(18) -0.0002(18)
C19 0.067(2) 0.058(2) 0.0415(17) 0.0193(18) 0.0111(16) 0.0131(16)
C20 0.071(3) 0.067(2) 0.0409(18) 0.013(2) 0.0142(17) 0.0030(17)
C21 0.061(2) 0.048(2) 0.059(2) -0.0084(17) 0.0161(17) -0.0154(17)
C22 0.065(2) 0.056(2) 0.051(2) 0.0216(18) 0.0165(16) 0.0117(16)
C31 0.0339(15) 0.0512(19) 0.0505(18) 0.0025(13) -0.0056(13) 0.0189(15)
C32 0.0386(17) 0.0442(18) 0.0546(19) -0.0034(13) -0.0052(14) 0.0128(15)
C33 0.0424(18) 0.0469(19) 0.058(2) 0.0129(15) 0.0113(15) -0.0011(15)
C34 0.0399(16) 0.0527(19) 0.0448(16) 0.0029(14) 0.0145(13) 0.0049(14)
C35 0.0438(16) 0.0326(14) 0.0489(17) 0.0072(12) 0.0091(13) -0.0060(13)
C36 0.0355(15) 0.0325(15) 0.0509(18) 0.0096(12) 0.0148(13) -0.0055(13)
C37 0.0339(15) 0.0481(18) 0.0450(17) 0.0086(13) 0.0091(12) -0.0081(14)
C38 0.0371(15) 0.0505(18) 0.0397(16) 0.0101(13) 0.0089(12) -0.0016(14)
C39 0.0318(14) 0.0410(15) 0.0368(14) 0.0037(11) 0.0032(11) -0.0065(12)
C40 0.0330(14) 0.0396(16) 0.0428(15) -0.0076(12) 0.0087(12) 0.0002(12)
C41 0.0309(14) 0.0403(15) 0.0461(16) -0.0013(12) 0.0067(12) 0.0028(13)
C42 0.0381(16) 0.0544(19) 0.0459(17) 0.0134(14) 0.0035(13) 0.0014(15)
C43 0.0256(13) 0.0537(19) 0.0503(17) 0.0067(13) -0.0089(12) 0.0118(15)
C44 0.0343(16) 0.0488(18) 0.0574(19) -0.0001(13) 0.0177(14) 0.0167(15)
C45 0.0374(16) 0.0502(18) 0.0485(17) -0.0050(14) 0.0057(13) 0.0018(15)
C46 0.0474(17) 0.0502(19) 0.0372(16) 0.0021(14) 0.0128(13) -0.0030(14)
C47 0.054(2) 0.0486(19) 0.0398(16) 0.0064(15) 0.0113(14) -0.0024(14)
C48 0.071(2) 0.064(2) 0.0406(17) 0.0236(19) 0.0238(16) 0.0010(16)
C49 0.0485(18) 0.0510(19) 0.0516(18) -0.0031(15) 0.0174(15) 0.0040(15)
C50 0.0500(19) 0.051(2) 0.066(2) 0.0079(16) 0.0214(16) 0.0120(17)
C51 0.053(2) 0.0357(17) 0.0490(17) -0.0016(14) 0.0170(14) -0.0021(13)
C52 0.057(2) 0.0485(19) 0.0454(18) -0.0119(15) 0.0151(15) -0.0010(15)
Cl1 0.0543(8) 0.0529(8) 0.0400(6) 0.0026(6) 0.0133(5) -0.0035(5)
Cl2 0.0559(8) 0.0544(8) 0.0461(7) 0.0087(6) 0.0155(6) -0.0008(6)
Cl1' 0.0564(13) 0.0522(12) 0.0563(12) -0.0047(9) 0.0214(9) 0.0021(10)
Cl2' 0.0534(11) 0.0402(10) 0.0516(11) 0.0032(8) 0.0135(9) -0.0007(9)
Co1 0.03243(18) 0.03119(17) 0.04075(19) -0.00312(17) 0.00836(13) 0.00386(18)
N1 0.0307(13) 0.0365(13) 0.0492(16) -0.0026(10) 0.0118(11) 0.0048(12)
N2 0.0317(12) 0.0365(13) 0.0499(14) -0.0017(10) 0.0074(10) -0.0021(11)
N3 0.0432(14) 0.0421(14) 0.0432(14) 0.0090(11) 0.0033(11) 0.0115(11)
N4 0.061(2) 0.0309(14) 0.0445(16) -0.0045(12) 0.0073(14) 0.0030(12)
N5 0.0311(12) 0.0323(12) 0.0497(14) -0.0009(9) 0.0105(10) 0.0081(11)
N6 0.0590(16) 0.0298(12) 0.0426(14) -0.0034(11) 0.0147(12) -0.0024(11)
N7 0.0517(17) 0.0637(19) 0.0507(16) 0.0008(14) 0.0114(13) 0.0039(15)
N8 0.071(2) 0.061(2) 0.0559(18) 0.0210(17) 0.0214(16) -0.0034(15)

loop_
_atom_type_symbol
_atom_type_description
_atom_type_scat_dispersion_real
_atom_type_scat_dispersion_imag
_atom_type_scat_source
C C 0.0033 0.0016 'International Tables Vol C Tables 4.2.6.8 and 6.1.1.4'
H H 0.0000 0.0000 'International Tables Vol C Tables 4.2.6.8 and 6.1.1.4'
N N 0.0061 0.0033 'International Tables Vol C Tables 4.2.6.8 and 6.1.1.4'
Cl Cl 0.1484 0.1585 'International Tables Vol C Tables 4.2.6.8 and 6.1.1.4'
Co Co 0.3494 0.9721 'International Tables Vol C Tables 4.2.6.8 and 6.1.1.4'

loop_
_geom_angle_atom_site_label_1
_geom_angle_atom_site_label_2
_geom_angle_atom_site_label_3
_geom_angle_site_symmetry_1
_geom_angle_site_symmetry_3
_geom_angle
_geom_angle_publ_flag
N5 C1 C2 . . 123.5(3) ?
N5 C1 H1A . . 118.3 ?
C2 C1 H1A . . 118.3 ?
C1 C2 C3 . . 118.8(3) ?
C1 C2 H2A . . 120.6 ?
C3 C2 H2A . . 120.6 ?
C2 C3 C4 . . 120.3(3) ?
C2 C3 H3A . . 119.8 ?
C4 C3 H3A . . 119.8 ?
C5 C4 C3 . . 116.0(3) ?
C5 C4 H4A . . 122.0 ?
C3 C4 H4A . . 122.0 ?
N5 C5 C4 . . 123.8(3) ?
N5 C5 C6 . . 111.7(3) ?
C4 C5 C6 . . 124.4(3) ?
N4 C6 C7 . . 120.8(3) ?
N4 C6 C5 . . 115.4(3) ?
C7 C6 C5 . . 123.7(3) ?
C6 C7 C8 . . 120.3(3) ?
C6 C7 H7A . . 119.9 ?
C8 C7 H7A . . 119.9 ?
C9 C8 C7 . . 117.5(3) ?
C9 C8 C16 . . 121.5(3) ?
C7 C8 C16 . . 121.0(3) ?
C8 C9 C10 . . 121.3(3) ?
C8 C9 H9A . . 119.4 ?
C10 C9 H9A . . 119.4 ?
N4 C10 C11 . . 118.0(3) ?
N4 C10 C9 . . 117.5(3) ?
C11 C10 C9 . . 124.4(3) ?
C12 C11 C10 . . 128.4(3) ?
C12 C11 N6 . . 121.3(3) ?
C10 C11 N6 . . 110.4(3) ?
C11 C12 C13 . . 119.9(3) ?
C11 C12 H12A . . 120.0 ?
C13 C12 H12A . . 120.0 ?
C14 C13 C12 . . 119.1(3) ?
C14 C13 H13A . . 120.5 ?
C12 C13 H13A . . 120.5 ?
C13 C14 C15 . . 119.6(3) ?
C13 C14 H14A . . 120.2 ?
C15 C14 H14A . . 120.2 ?
C14 C15 N6 . . 124.8(4) ?
C14 C15 H15A . . 117.6 ?
N6 C15 H15A . . 117.6 ?
C17 C16 C21 . . 119.6(3) ?
C17 C16 C8 . . 119.3(3) ?
C21 C16 C8 . . 120.9(3) ?
C16 C17 C18 . . 120.3(4) ?
C16 C17 H17A . . 119.8 ?
C18 C17 H17A . . 119.8 ?
C17 C18 C19 . . 119.8(4) ?
C17 C18 H18A . . 120.1 ?
C19 C18 H18A . . 120.1 ?
C20 C19 C18 . . 120.5(4) ?
C20 C19 C22 . . 119.5(4) ?
C18 C19 C22 . . 120.0(4) ?
C19 C20 C21 . . 119.7(4) ?
C19 C20 H20A . . 120.1 ?
C21 C20 H20A . . 120.1 ?
C20 C21 C16 . . 120.1(4) ?
C20 C21 H21A . . 120.0 ?
C16 C21 H21A . . 120.0 ?
N8 C22 C19 . . 179.2(4) ?
N3 C31 C32 . . 125.0(3) ?
N3 C31 H31A . . 117.5 ?
C32 C31 H31A . . 117.5 ?
C33 C32 C31 . . 118.5(3) ?
C33 C32 H32A . . 120.8 ?
C31 C32 H32A . . 120.8 ?
C32 C33 C34 . . 122.1(3) ?
C32 C33 H33A . . 118.9 ?
C34 C33 H33A . . 118.9 ?
C35 C34 C33 . . 115.0(3) ?
C35 C34 H34A . . 122.5 ?
C33 C34 H34A . . 122.5 ?
N3 C35 C34 . . 124.3(3) ?
N3 C35 C36 . . 113.6(3) ?
C34 C35 C36 . . 122.1(3) ?
N1 C36 C37 . . 119.5(3) ?
N1 C36 C35 . . 113.4(3) ?
C37 C36 C35 . . 126.5(3) ?
C38 C37 C36 . . 120.8(3) ?
C38 C37 H37A . . 119.6 ?
C36 C37 H37A . . 119.6 ?
C37 C38 C39 . . 117.8(3) ?
C37 C38 C46 . . 120.4(3) ?
C39 C38 C46 . . 121.5(3) ?
C40 C39 C38 . . 118.8(3) ?
C40 C39 H39A . . 120.6 ?
C38 C39 H39A . . 120.6 ?
N1 C40 C39 . . 122.3(3) ?
N1 C40 C41 . . 113.2(3) ?
C39 C40 C41 . . 124.5(3) ?
N2 C41 C42 . . 123.6(3) ?
N2 C41 C40 . . 113.0(3) ?
C42 C41 C40 . . 123.4(3) ?
C43 C42 C41 . . 115.7(3) ?
C43 C42 H42A . . 122.1 ?
C41 C42 H42A . . 122.1 ?
C44 C43 C42 . . 123.1(3) ?
C44 C43 H43A . . 118.5 ?
C42 C43 H43A . . 118.5 ?
C43 C44 C45 . . 118.5(3) ?
C43 C44 H44A . . 120.8 ?
C45 C44 H44A . . 120.8 ?
N2 C45 C44 . . 121.6(3) ?
N2 C45 H45A . . 119.2 ?
C44 C45 H45A . . 119.2 ?
C47 C46 C51 . . 118.9(3) ?
C47 C46 C38 . . 122.1(3) ?
C51 C46 C38 . . 119.0(3) ?
C48 C47 C46 . . 122.0(3) ?
C48 C47 H47A . . 119.0 ?
C46 C47 H47A . . 119.0 ?
C47 C48 C49 . . 118.0(3) ?
C47 C48 H48A . . 121.0 ?
C49 C48 H48A . . 121.0 ?
C50 C49 C52 . . 122.8(4) ?
C50 C49 C48 . . 120.7(3) ?
C52 C49 C48 . . 116.5(3) ?
C49 C50 C51 . . 120.1(3) ?
C49 C50 H50A . . 120.0 ?
C51 C50 H50A . . 120.0 ?
C46 C51 C50 . . 120.2(3) ?
C46 C51 H51A . . 119.9 ?
C50 C51 H51A . . 119.9 ?
N7 C52 C49 . . 175.9(4) ?
N4 Co1 N1 . . 170.50(11) ?
N4 Co1 N3 . . 108.59(12) ?
N1 Co1 N3 . . 78.69(11) ?
N4 Co1 N6 . . 77.85(11) ?
N1 Co1 N6 . . 108.82(11) ?
N3 Co1 N6 . . 89.60(11) ?
N4 Co1 N2 . . 95.44(12) ?
N1 Co1 N2 . . 77.59(11) ?
N3 Co1 N2 . . 155.92(10) ?
N6 Co1 N2 . . 94.15(11) ?
N4 Co1 N5 . . 77.46(11) ?
N1 Co1 N5 . . 96.34(10) ?
N3 Co1 N5 . . 93.23(11) ?
N6 Co1 N5 . . 154.74(10) ?
N2 Co1 N5 . . 93.40(10) ?
C40 N1 C36 . . 120.8(3) ?
C40 N1 Co1 . . 120.4(2) ?
C36 N1 Co1 . . 117.9(2) ?
C45 N2 C41 . . 117.5(3) ?
C45 N2 Co1 . . 127.7(2) ?
C41 N2 Co1 . . 114.74(19) ?
C31 N3 C35 . . 114.9(3) ?
C31 N3 Co1 . . 129.0(2) ?
C35 N3 Co1 . . 116.1(2) ?
C6 N4 C10 . . 122.4(3) ?
C6 N4 Co1 . . 119.3(2) ?
C10 N4 Co1 . . 117.6(2) ?
C1 N5 C5 . . 117.5(3) ?
C1 N5 Co1 . . 127.1(2) ?
C5 N5 Co1 . . 115.35(19) ?
C15 N6 C11 . . 115.1(3) ?
C15 N6 Co1 . . 129.2(2) ?
C11 N6 Co1 . . 115.61(19) ?

loop_
_geom_bond_atom_site_label_1
_geom_bond_atom_site_label_2
_geom_bond_site_symmetry_2
_geom_bond_distance
_geom_bond_publ_flag
C1 N5 . 1.362(4) ?
C1 C2 . 1.363(5) ?
C1 H1A . 0.9300 ?
C2 C3 . 1.398(5) ?
C2 H2A . 0.9300 ?
C3 C4 . 1.435(5) ?
C3 H3A . 0.9300 ?
C4 C5 . 1.393(5) ?
C4 H4A . 0.9300 ?
C5 N5 . 1.376(4) ?
C5 C6 . 1.480(4) ?
C6 N4 . 1.340(4) ?
C6 C7 . 1.404(5) ?
C7 C8 . 1.409(5) ?
C7 H7A . 0.9300 ?
C8 C9 . 1.406(5) ?
C8 C16 . 1.482(5) ?
C9 C10 . 1.432(5) ?
C9 H9A . 0.9300 ?
C10 N4 . 1.385(4) ?
C10 C11 . 1.401(5) ?
C11 C12 . 1.336(4) ?
C11 N6 . 1.445(4) ?
C12 C13 . 1.459(5) ?
C12 H12A . 0.9300 ?
C13 C14 . 1.334(5) ?
C13 H13A . 0.9300 ?
C14 C15 . 1.370(5) ?
C14 H14A . 0.9300 ?
C15 N6 . 1.371(4) ?
C15 H15A . 0.9300 ?
C16 C17 . 1.392(5) ?
C16 C21 . 1.404(5) ?
C17 C18 . 1.395(5) ?
C17 H17A . 0.9300 ?
C18 C19 . 1.396(6) ?
C18 H18A . 0.9300 ?
C19 C20 . 1.387(6) ?
C19 C22 . 1.414(5) ?
C20 C21 . 1.400(5) ?
C20 H20A . 0.9300 ?
C21 H21A . 0.9300 ?
C22 N8 . 1.213(5) ?
C31 N3 . 1.332(4) ?
C31 C32 . 1.363(5) ?
C31 H31A . 0.9300 ?
C32 C33 . 1.283(5) ?
C32 H32A . 0.9300 ?
C33 C34 . 1.407(5) ?
C33 H33A . 0.9300 ?
C34 C35 . 1.385(4) ?
C34 H34A . 0.9300 ?
C35 N3 . 1.338(4) ?
C35 C36 . 1.514(4) ?
C36 N1 . 1.367(4) ?
C36 C37 . 1.390(5) ?
C37 C38 . 1.388(4) ?
C37 H37A . 0.9300 ?
C38 C39 . 1.416(4) ?
C38 C46 . 1.496(5) ?
C39 C40 . 1.384(4) ?
C39 H39A . 0.9300 ?
C40 N1 . 1.322(4) ?
C40 C41 . 1.506(4) ?
C41 N2 . 1.385(4) ?
C41 C42 . 1.393(4) ?
C42 C43 . 1.389(5) ?
C42 H42A . 0.9300 ?
C43 C44 . 1.327(5) ?
C43 H43A . 0.9300 ?
C44 C45 . 1.435(5) ?
C44 H44A . 0.9300 ?
C45 N2 . 1.331(4) ?
C45 H45A . 0.9300 ?
C46 C47 . 1.389(5) ?
C46 C51 . 1.400(5) ?
C47 C48 . 1.383(5) ?
C47 H47A . 0.9300 ?
C48 C49 . 1.439(5) ?
C48 H48A . 0.9300 ?
C49 C50 . 1.355(5) ?
C49 C52 . 1.412(5) ?
C50 C51 . 1.413(5) ?
C50 H50A . 0.9300 ?
C51 H51A . 0.9300 ?
C52 N7 . 1.190(4) ?
Co1 N4 . 1.980(3) ?
Co1 N1 . 2.000(3) ?
Co1 N3 . 2.089(3) ?
Co1 N6 . 2.093(3) ?
Co1 N2 . 2.105(3) ?
Co1 N5 . 2.119(3) ?

loop_
_geom_torsion_atom_site_label_1
_geom_torsion_atom_site_label_2
_geom_torsion_atom_site_label_3
_geom_torsion_atom_site_label_4
_geom_torsion_site_symmetry_1
_geom_torsion_site_symmetry_2
_geom_torsion_site_symmetry_3
_geom_torsion_site_symmetry_4
_geom_torsion
_geom_torsion_publ_flag
N5 C1 C2 C3 . . . . -3.2(5) ?
C1 C2 C3 C4 . . . . 1.8(5) ?
C2 C3 C4 C5 . . . . -1.5(5) ?
C3 C4 C5 N5 . . . . 2.6(5) ?
C3 C4 C5 C6 . . . . 179.5(3) ?
N5 C5 C6 N4 . . . . -4.4(4) ?
C4 C5 C6 N4 . . . . 178.3(3) ?
N5 C5 C6 C7 . . . . 172.0(3) ?
C4 C5 C6 C7 . . . . -5.3(5) ?
N4 C6 C7 C8 . . . . 0.1(5) ?
C5 C6 C7 C8 . . . . -176.1(3) ?
C6 C7 C8 C9 . . . . -3.8(5) ?
C6 C7 C8 C16 . . . . 176.1(3) ?
C7 C8 C9 C10 . . . . 4.1(5) ?
C16 C8 C9 C10 . . . . -175.7(3) ?
C8 C9 C10 N4 . . . . -0.9(5) ?
C8 C9 C10 C11 . . . . 175.5(3) ?
N4 C10 C11 C12 . . . . -173.4(3) ?
C9 C10 C11 C12 . . . . 10.2(5) ?
N4 C10 C11 N6 . . . . 5.8(4) ?
C9 C10 C11 N6 . . . . -170.5(3) ?
C10 C11 C12 C13 . . . . 176.4(3) ?
N6 C11 C12 C13 . . . . -2.7(5) ?
C11 C12 C13 C14 . . . . 1.0(6) ?
C12 C13 C14 C15 . . . . 2.6(6) ?
C13 C14 C15 N6 . . . . -4.8(6) ?
C9 C8 C16 C17 . . . . 30.1(5) ?
C7 C8 C16 C17 . . . . -149.8(3) ?
C9 C8 C16 C21 . . . . -155.2(3) ?
C7 C8 C16 C21 . . . . 24.9(5) ?
C21 C16 C17 C18 . . . . -1.2(5) ?
C8 C16 C17 C18 . . . . 173.6(3) ?
C16 C17 C18 C19 . . . . 1.2(6) ?
C17 C18 C19 C20 . . . . -0.6(6) ?
C17 C18 C19 C22 . . . . -177.3(4) ?
C18 C19 C20 C21 . . . . 0.1(6) ?
C22 C19 C20 C21 . . . . 176.8(4) ?
C19 C20 C21 C16 . . . . -0.1(6) ?
C17 C16 C21 C20 . . . . 0.7(5) ?
C8 C16 C21 C20 . . . . -174.0(3) ?
N3 C31 C32 C33 . . . . -4.0(6) ?
C31 C32 C33 C34 . . . . 2.9(6) ?
C32 C33 C34 C35 . . . . -1.8(5) ?
C33 C34 C35 N3 . . . . 1.7(5) ?
C33 C34 C35 C36 . . . . -179.9(3) ?
N3 C35 C36 N1 . . . . 4.0(4) ?
C34 C35 C36 N1 . . . . -174.6(3) ?
N3 C35 C36 C37 . . . . -166.5(3) ?
C34 C35 C36 C37 . . . . 14.9(5) ?
N1 C36 C37 C38 . . . . 3.2(5) ?
C35 C36 C37 C38 . . . . 173.3(3) ?
C36 C37 C38 C39 . . . . -0.6(5) ?
C36 C37 C38 C46 . . . . -175.7(3) ?
C37 C38 C39 C40 . . . . -0.6(5) ?
C46 C38 C39 C40 . . . . 174.4(3) ?
C38 C39 C40 N1 . . . . -0.7(5) ?
C38 C39 C40 C41 . . . . -178.0(3) ?
N1 C40 C41 N2 . . . . -7.2(4) ?
C39 C40 C41 N2 . . . . 170.3(3) ?
N1 C40 C41 C42 . . . . 170.9(3) ?
C39 C40 C41 C42 . . . . -11.6(5) ?
N2 C41 C42 C43 . . . . 0.4(5) ?
C40 C41 C42 C43 . . . . -177.5(3) ?
C41 C42 C43 C44 . . . . -2.5(5) ?
C42 C43 C44 C45 . . . . 3.6(5) ?
C43 C44 C45 N2 . . . . -2.7(5) ?
C37 C38 C46 C47 . . . . -28.6(5) ?
C39 C38 C46 C47 . . . . 156.4(3) ?
C37 C38 C46 C51 . . . . 148.7(3) ?
C39 C38 C46 C51 . . . . -26.3(5) ?
C51 C46 C47 C48 . . . . -0.5(5) ?
C38 C46 C47 C48 . . . . 176.8(4) ?
C46 C47 C48 C49 . . . . -1.8(6) ?
C47 C48 C49 C50 . . . . 2.9(6) ?
C47 C48 C49 C52 . . . . -177.9(4) ?
C52 C49 C50 C51 . . . . 179.1(3) ?
C48 C49 C50 C51 . . . . -1.7(6) ?
C47 C46 C51 C50 . . . . 1.8(5) ?
C38 C46 C51 C50 . . . . -175.6(3) ?
C49 C50 C51 C46 . . . . -0.7(6) ?
C39 C40 N1 C36 . . . . 3.4(5) ?
C41 C40 N1 C36 . . . . -179.1(3) ?
C39 C40 N1 Co1 . . . . -165.5(2) ?
C41 C40 N1 Co1 . . . . 12.1(4) ?
C37 C36 N1 C40 . . . . -4.6(5) ?
C35 C36 N1 C40 . . . . -175.9(3) ?
C37 C36 N1 Co1 . . . . 164.5(2) ?
C35 C36 N1 Co1 . . . . -6.8(3) ?
N3 Co1 N1 C40 . . . . 174.6(3) ?
N6 Co1 N1 C40 . . . . -99.8(2) ?
N2 Co1 N1 C40 . . . . -9.6(2) ?
N5 Co1 N1 C40 . . . . 82.5(2) ?
N3 Co1 N1 C36 . . . . 5.4(2) ?
N6 Co1 N1 C36 . . . . 91.1(2) ?
N2 Co1 N1 C36 . . . . -178.7(2) ?
N5 Co1 N1 C36 . . . . -86.6(2) ?
C44 C45 N2 C41 . . . . 0.7(5) ?
C44 C45 N2 Co1 . . . . 179.2(2) ?
C42 C41 N2 C45 . . . . 0.4(5) ?
C40 C41 N2 C45 . . . . 178.5(3) ?
C42 C41 N2 Co1 . . . . -178.3(3) ?
C40 C41 N2 Co1 . . . . -0.2(3) ?
N4 Co1 N2 C45 . . . . 12.7(3) ?
N1 Co1 N2 C45 . . . . -173.9(3) ?
N3 Co1 N2 C45 . . . . -163.8(3) ?
N6 Co1 N2 C45 . . . . -65.5(3) ?
N5 Co1 N2 C45 . . . . 90.4(3) ?
N4 Co1 N2 C41 . . . . -168.8(2) ?
N1 Co1 N2 C41 . . . . 4.7(2) ?
N3 Co1 N2 C41 . . . . 14.7(4) ?
N6 Co1 N2 C41 . . . . 113.1(2) ?
N5 Co1 N2 C41 . . . . -91.1(2) ?
C32 C31 N3 C35 . . . . 3.7(5) ?
C32 C31 N3 Co1 . . . . -177.9(3) ?
C34 C35 N3 C31 . . . . -2.5(5) ?
C36 C35 N3 C31 . . . . 178.9(3) ?
C34 C35 N3 Co1 . . . . 178.9(3) ?
C36 C35 N3 Co1 . . . . 0.3(3) ?
N4 Co1 N3 C31 . . . . -7.7(3) ?
N1 Co1 N3 C31 . . . . 178.7(3) ?
N6 Co1 N3 C31 . . . . 69.4(3) ?
N2 Co1 N3 C31 . . . . 168.7(3) ?
N5 Co1 N3 C31 . . . . -85.5(3) ?
N4 Co1 N3 C35 . . . . 170.7(2) ?
N1 Co1 N3 C35 . . . . -3.0(2) ?
N6 Co1 N3 C35 . . . . -112.2(2) ?
N2 Co1 N3 C35 . . . . -12.9(4) ?
N5 Co1 N3 C35 . . . . 92.9(2) ?
C7 C6 N4 C10 . . . . 3.4(5) ?
C5 C6 N4 C10 . . . . 179.9(3) ?
C7 C6 N4 Co1 . . . . -167.0(3) ?
C5 C6 N4 Co1 . . . . 9.5(4) ?
C11 C10 N4 C6 . . . . -179.6(3) ?
C9 C10 N4 C6 . . . . -3.0(5) ?
C11 C10 N4 Co1 . . . . -9.1(4) ?
C9 C10 N4 Co1 . . . . 167.5(2) ?
N3 Co1 N4 C6 . . . . -97.3(3) ?
N6 Co1 N4 C6 . . . . 177.3(3) ?
N2 Co1 N4 C6 . . . . 84.2(3) ?
N5 Co1 N4 C6 . . . . -8.1(3) ?
N3 Co1 N4 C10 . . . . 91.9(3) ?
N6 Co1 N4 C10 . . . . 6.4(2) ?
N2 Co1 N4 C10 . . . . -86.6(3) ?
N5 Co1 N4 C10 . . . . -178.9(3) ?
C2 C1 N5 C5 . . . . 4.1(5) ?
C2 C1 N5 Co1 . . . . -174.9(3) ?
C4 C5 N5 C1 . . . . -3.8(4) ?
C6 C5 N5 C1 . . . . 178.9(3) ?
C4 C5 N5 Co1 . . . . 175.3(2) ?
C6 C5 N5 Co1 . . . . -2.0(3) ?
N4 Co1 N5 C1 . . . . -175.7(3) ?
N1 Co1 N5 C1 . . . . 11.6(3) ?
N3 Co1 N5 C1 . . . . -67.4(3) ?
N6 Co1 N5 C1 . . . . -163.4(3) ?
N2 Co1 N5 C1 . . . . 89.4(3) ?
N4 Co1 N5 C5 . . . . 5.2(2) ?
N1 Co1 N5 C5 . . . . -167.5(2) ?
N3 Co1 N5 C5 . . . . 113.6(2) ?
N6 Co1 N5 C5 . . . . 17.6(4) ?
N2 Co1 N5 C5 . . . . -89.6(2) ?
C14 C15 N6 C11 . . . . 3.0(5) ?
C14 C15 N6 Co1 . . . . -174.7(3) ?
C12 C11 N6 C15 . . . . 0.8(4) ?
C10 C11 N6 C15 . . . . -178.4(3) ?
C12 C11 N6 Co1 . . . . 178.9(3) ?
C10 C11 N6 Co1 . . . . -0.4(3) ?
N4 Co1 N6 C15 . . . . 174.5(3) ?
N1 Co1 N6 C15 . . . . -12.5(3) ?
N3 Co1 N6 C15 . . . . 65.4(3) ?
N2 Co1 N6 C15 . . . . -90.8(3) ?
N5 Co1 N6 C15 . . . . 162.1(3) ?
N4 Co1 N6 C11 . . . . -3.2(2) ?
N1 Co1 N6 C11 . . . . 169.8(2) ?
N3 Co1 N6 C11 . . . . -112.3(2) ?
N2 Co1 N6 C11 . . . . 91.5(2) ?
N5 Co1 N6 C11 . . . . -15.6(4) ?
